data_4071816
loop_
_publ_author_name
'Moret, Marc-Etienne'
'Chen, Peter'

_publ_section_title
;
 Mononuclear Organometallic Platinum(II) Complexes and
 Platinum(II)&#x2212;Copper(I) Mixed Complexes from Symmetrical
 3,5-Bis(iminoacetyl)pyrazolate Ligands
;
_journal_issue 19
_journal_name_full Organometallics
_journal_page_first 4903
_journal_paper_doi 10.1021/om800403y
_journal_volume 27
_journal_year 2008
_chemical_formula_moiety 'C40 H43 Cu N6 Pt, 2(C2 H3 N)'
_chemical_formula_sum 'C44 H49 Cu N8 Pt'
_chemical_formula_weight 948.54
_chemical_name_systematic
;                                                                              
 ?                                                                             
;
_space_group_IT_number 2
_symmetry_cell_setting triclinic
_symmetry_space_group_name_Hall '-P 1'
_symmetry_space_group_name_H-M 'P -1'
_atom_sites_solution_hydrogens geom
_atom_sites_solution_primary direct
_atom_sites_solution_secondary difmap
_audit_creation_method SHELXL-97
_cell_angle_alpha 69.921(12)
_cell_angle_beta 85.038(11)
_cell_angle_gamma 89.992(10)
_cell_formula_units_Z 2
_cell_length_a 12.5439(12)
_cell_length_b 12.6310(12)
_cell_length_c 14.1299(13)
_cell_measurement_reflns_used 19252
_cell_measurement_temperature 220(2)
_cell_measurement_theta_max 27.48
_cell_measurement_theta_min 2.97
_cell_volume 2093.8(4)
_computing_cell_refinement 'HKL Scalepack (Otwinowski & Minor 1997)'
_computing_data_collection 'Kappa CCD'
_computing_data_reduction 'Denzo + Scalepak (Otwinowski & Minor, 1997)'
_computing_molecular_graphics 'ORTEP (Johnson,1976)'
_computing_publication_material SHELXL97
_computing_structure_refinement 'SHELXL97 (Sheldrick, 1997)'
_computing_structure_solution 'SIR97 (Altomare et Al., 1997)'
_diffrn_ambient_temperature 220(2)
_diffrn_measured_fraction_theta_full .996
_diffrn_measured_fraction_theta_max .996
_diffrn_measurement_device_type 'Kappa CCD'
_diffrn_measurement_method CCD
_diffrn_radiation_monochromator graphite
_diffrn_radiation_source 'fine-focus sealed tube'
_diffrn_radiation_type MoK\a
_diffrn_radiation_wavelength 0.71070
_diffrn_reflns_av_R_equivalents 0.0678
_diffrn_reflns_av_sigmaI/netI 0.0716
_diffrn_reflns_limit_h_max 16
_diffrn_reflns_limit_h_min -16
_diffrn_reflns_limit_k_max 15
_diffrn_reflns_limit_k_min -16
_diffrn_reflns_limit_l_max 18
_diffrn_reflns_limit_l_min -17
_diffrn_reflns_number 16067
_diffrn_reflns_theta_full 27.48
_diffrn_reflns_theta_max 27.48
_diffrn_reflns_theta_min 2.97
_exptl_absorpt_coefficient_mu 3.885
_exptl_absorpt_correction_type none
_exptl_crystal_colour yellow
_exptl_crystal_density_diffrn 1.505
_exptl_crystal_density_method 'not measured'
_exptl_crystal_description 'Cut fragment'
_exptl_crystal_F_000 952
_exptl_crystal_size_max 0.14
_exptl_crystal_size_mid 0.13
_exptl_crystal_size_min 0.12
_refine_diff_density_max 2.274
_refine_diff_density_min -2.433
_refine_diff_density_rms .165
_refine_ls_extinction_coef 0.0222(7)
_refine_ls_extinction_expression Fc^*^=kFc[1+0.001xFc^2^\l^3^/sin(2\q)]^-1/4^
_refine_ls_extinction_method SHELXL97
_refine_ls_goodness_of_fit_ref 1.034
_refine_ls_hydrogen_treatment riding
_refine_ls_matrix_type full
_refine_ls_number_parameters 499
_refine_ls_number_reflns 9582
_refine_ls_number_restraints 0
_refine_ls_restrained_S_all 1.034
_refine_ls_R_factor_all 0.0505
_refine_ls_R_factor_gt 0.0436
_refine_ls_shift/su_max 0.003
_refine_ls_shift/su_mean 0.000
_refine_ls_structure_factor_coef Fsqd
_refine_ls_weighting_details 'calc w=1/[\s^2^(Fo^2^)+(0.0652P)^2^+1.4846P] where P=(Fo^2^+2Fc^2^)/3'
_refine_ls_weighting_scheme calc
_refine_ls_wR_factor_gt 0.1090
_refine_ls_wR_factor_ref 0.1134
_reflns_number_gt 8562
_reflns_number_total 9582
_reflns_threshold_expression >2sigma(I)
_cod_data_source_file om800403y_si_001.cif
_cod_data_source_block moret19t_chen_07
_cod_depositor_comments
;
The following automatic conversions were performed:

'_symmetry_cell_setting' value 'Triclinic' changed to 'triclinic'
according to /home/saulius/struct/CIF-dictionaries/cif_core.dic
dictionary named 'cif_core.dic' version 2.4.1 from 2010-06-29.

Automatic conversion script
Id: cif_fix_values 1715 2011-07-08 13:25:40Z adriana 
;
_cod_original_cell_volume 2093.8(3)
_cod_database_code 4071816

loop_
_symmetry_equiv_pos_as_xyz
'x, y, z'
'-x, -y, -z'

loop_
_atom_site_label
_atom_site_type_symbol
_atom_site_fract_x
_atom_site_fract_y
_atom_site_fract_z
_atom_site_U_iso_or_equiv
_atom_site_adp_type
_atom_site_occupancy
_atom_site_calc_flag
_atom_site_refinement_flags
Pt1 Pt -0.268531(12) -0.390085(14) 0.701943(12) 0.02014(8) Uani 1 d .
Cu1 Cu -0.27328(5) -0.29317(5) 0.37434(5) 0.02978(14) Uani 1 d .
N1 N -0.3041(3) -0.2464(3) 0.5804(3) 0.0213(8) Uani 1 d .
N2 N -0.3054(3) -0.2196(3) 0.4813(3) 0.0224(8) Uani 1 d .
N3 N -0.3061(3) -0.1247(3) 0.2818(3) 0.0245(8) Uani 1 d .
N9 N -0.2947(3) -0.2660(3) 0.7698(3) 0.0209(7) Uani 1 d .
N29 N -0.1214(4) -0.3011(4) 0.3217(4) 0.0374(10) Uani 1 d .
N32 N -0.3627(4) -0.4195(4) 0.3741(3) 0.0317(9) Uani 1 d .
C4 C -0.3287(4) -0.0580(4) 0.3318(4) 0.0246(9) Uani 1 d .
C5 C -0.3272(3) -0.1067(4) 0.4417(3) 0.0224(9) Uani 1 d .
C6 C -0.3369(4) -0.0599(4) 0.5187(3) 0.0237(9) Uani 1 d .
C7 C -0.3214(3) -0.1512(4) 0.6053(3) 0.0219(9) Uani 1 d .
C8 C -0.3192(4) -0.1668(4) 0.7124(3) 0.0237(9) Uani 1 d .
C10 C -0.2920(4) -0.2882(4) 0.8776(3) 0.0244(9) Uani 1 d .
C11 C -0.1990(4) -0.2628(5) 0.9137(4) 0.0330(11) Uani 1 d .
C12 C -0.2006(5) -0.2867(5) 1.0177(4) 0.0426(14) Uani 1 d .
H12 H -0.1390 -0.2710 1.0447 0.051 Uiso 1 calc R
C13 C -0.2907(6) -0.3328(6) 1.0819(4) 0.0516(17) Uani 1 d .
H13 H -0.2900 -0.3477 1.1518 0.062 Uiso 1 calc R
C14 C -0.3808(6) -0.3570(5) 1.0448(4) 0.0453(15) Uani 1 d .
H14 H -0.4415 -0.3888 1.0895 0.054 Uiso 1 calc R
C15 C -0.3843(5) -0.3350(5) 0.9406(4) 0.0346(11) Uani 1 d .
C16 C -0.4832(5) -0.3594(6) 0.8974(5) 0.0478(15) Uani 1 d .
H16A H -0.5123 -0.2890 0.8566 0.072 Uiso 1 calc R
H16B H -0.5361 -0.4000 0.9521 0.072 Uiso 1 calc R
H16C H -0.4648 -0.4049 0.8556 0.072 Uiso 1 calc R
C17 C -0.1022(5) -0.2110(6) 0.8430(5) 0.0453(14) Uani 1 d .
H17A H -0.0978 -0.2388 0.7868 0.068 Uiso 1 calc R
H17B H -0.0385 -0.2310 0.8789 0.068 Uiso 1 calc R
H17C H -0.1076 -0.1296 0.8176 0.068 Uiso 1 calc R
C18 C -0.3446(4) -0.0714(4) 0.7503(4) 0.0310(10) Uani 1 d .
H18A H -0.3569 -0.1006 0.8236 0.047 Uiso 1 calc R
H18B H -0.4084 -0.0351 0.7219 0.047 Uiso 1 calc R
H18C H -0.2850 -0.0171 0.7300 0.047 Uiso 1 calc R
C19 C -0.3544(5) 0.0604(4) 0.5106(4) 0.0364(12) Uani 1 d .
H19A H -0.4300 0.0758 0.5068 0.055 Uiso 1 calc R
H19B H -0.3139 0.1104 0.4502 0.055 Uiso 1 calc R
H19C H -0.3308 0.0727 0.5697 0.055 Uiso 1 calc R
C20 C -0.3550(5) 0.0639(5) 0.2838(4) 0.0361(12) Uani 1 d .
H20A H -0.2939 0.1113 0.2831 0.054 Uiso 1 calc R
H20B H -0.4161 0.0812 0.3224 0.054 Uiso 1 calc R
H20C H -0.3720 0.0778 0.2150 0.054 Uiso 1 calc R
C21 C -0.2950(4) -0.0794(4) 0.1739(4) 0.0268(10) Uani 1 d .
C22 C -0.1997(4) -0.0238(5) 0.1228(4) 0.0315(11) Uani 1 d .
C23 C -0.1894(5) 0.0173(5) 0.0180(4) 0.0393(13) Uani 1 d .
H23 H -0.1256 0.0553 -0.0168 0.047 Uiso 1 calc R
C24 C -0.2717(6) 0.0031(5) -0.0362(4) 0.0438(14) Uani 1 d .
H24 H -0.2644 0.0325 -0.1073 0.053 Uiso 1 calc R
C25 C -0.3644(5) -0.0545(5) 0.0150(4) 0.0394(13) Uani 1 d .
H25 H -0.4198 -0.0649 -0.0221 0.047 Uiso 1 calc R
C26 C -0.3780(4) -0.0975(4) 0.1203(4) 0.0279(10) Uani 1 d .
C27 C -0.4795(4) -0.1605(5) 0.1759(4) 0.0383(12) Uani 1 d .
H27A H -0.4634 -0.2376 0.2143 0.057 Uiso 1 calc R
H27B H -0.5300 -0.1604 0.1275 0.057 Uiso 1 calc R
H27C H -0.5106 -0.1240 0.2216 0.057 Uiso 1 calc R
C28 C -0.1089(4) -0.0044(5) 0.1803(5) 0.0418(13) Uani 1 d .
H28A H -0.0431 0.0135 0.1358 0.063 Uiso 1 calc R
H28B H -0.1002 -0.0721 0.2377 0.063 Uiso 1 calc R
H28C H -0.1256 0.0578 0.2040 0.063 Uiso 1 calc R
C30 C -0.0354(4) -0.2901(5) 0.2856(4) 0.0332(11) Uani 1 d .
C31 C 0.0744(4) -0.2726(6) 0.2397(5) 0.0432(14) Uani 1 d .
H31A H 0.0749 -0.2335 0.1674 0.065 Uiso 1 calc R
H31B H 0.1075 -0.3450 0.2520 0.065 Uiso 1 calc R
H31C H 0.1142 -0.2277 0.2691 0.065 Uiso 1 calc R
C33 C -0.4086(4) -0.4998(5) 0.3829(4) 0.0342(11) Uani 1 d .
C34 C -0.4668(5) -0.6039(6) 0.3943(6) 0.0559(18) Uani 1 d .
H34A H -0.5094 -0.5916 0.3376 0.084 Uiso 1 calc R
H34B H -0.5134 -0.6268 0.4568 0.084 Uiso 1 calc R
H34C H -0.4163 -0.6626 0.3961 0.084 Uiso 1 calc R
C35 C -0.2492(4) -0.4995(4) 0.6292(3) 0.0225(9) Uani 1 d .
C36 C -0.3208(4) -0.5932(5) 0.6459(4) 0.0302(11) Uani 1 d .
H36 H -0.3815 -0.6032 0.6924 0.036 Uiso 1 calc R
C37 C -0.3043(5) -0.6703(5) 0.5963(4) 0.0385(12) Uani 1 d .
H37 H -0.3530 -0.7317 0.6110 0.046 Uiso 1 calc R
C38 C -0.2181(5) -0.6585(5) 0.5262(4) 0.0400(13) Uani 1 d .
H38 H -0.2073 -0.7110 0.4928 0.048 Uiso 1 calc R
C39 C -0.1471(5) -0.5668(5) 0.5058(4) 0.0385(12) Uani 1 d .
H39 H -0.0876 -0.5571 0.4580 0.046 Uiso 1 calc R
C40 C -0.1635(4) -0.4898(5) 0.5554(4) 0.0308(10) Uani 1 d .
H40 H -0.1149 -0.4281 0.5389 0.037 Uiso 1 calc R
C41 C -0.2301(4) -0.5136(4) 0.8282(4) 0.0279(10) Uani 1 d .
C42 C -0.2962(4) -0.6089(5) 0.8806(4) 0.0361(12) Uani 1 d .
H42 H -0.3620 -0.6166 0.8561 0.043 Uiso 1 calc R
C43 C -0.2679(6) -0.6924(6) 0.9673(4) 0.0462(15) Uani 1 d .
H43 H -0.3139 -0.7556 1.0000 0.055 Uiso 1 calc R
C44 C -0.1715(7) -0.6825(6) 1.0057(5) 0.0547(18) Uani 1 d .
H44 H -0.1520 -0.7385 1.0647 0.066 Uiso 1 calc R
C45 C -0.1057(7) -0.5906(6) 0.9569(6) 0.0584(19) Uani 1 d .
H45 H -0.0399 -0.5834 0.9818 0.070 Uiso 1 calc R
C46 C -0.1355(5) -0.5067(5) 0.8698(5) 0.0472(15) Uani 1 d .
H46 H -0.0895 -0.4433 0.8383 0.057 Uiso 1 calc R
N47 N -0.1402(7) -0.7695(8) 0.3117(6) 0.079(2) Uani 1 d .
C48 C -0.1509(7) -0.6783(9) 0.2727(6) 0.064(2) Uani 1 d .
C49 C -0.1627(12) -0.5590(10) 0.2247(9) 0.129(5) Uani 1 d .
H49A H -0.2296 -0.5457 0.1934 0.194 Uiso 1 calc R
H49B H -0.1035 -0.5285 0.1733 0.194 Uiso 1 calc R
H49C H -0.1629 -0.5224 0.2748 0.194 Uiso 1 calc R
N50 N 0.1022(6) -0.0650(7) 0.3651(7) 0.088(3) Uani 1 d .
C51 C 0.0361(5) -0.1039(6) 0.4276(6) 0.0538(17) Uani 1 d .
C52 C -0.0470(6) -0.1565(9) 0.5082(7) 0.075(3) Uani 1 d .
H52A H -0.0272 -0.1500 0.5709 0.113 Uiso 1 calc R
H52B H -0.0555 -0.2356 0.5163 0.113 Uiso 1 calc R
H52C H -0.1139 -0.1192 0.4914 0.113 Uiso 1 calc R

loop_
_atom_site_aniso_label
_atom_site_aniso_U_11
_atom_site_aniso_U_22
_atom_site_aniso_U_33
_atom_site_aniso_U_23
_atom_site_aniso_U_13
_atom_site_aniso_U_12
Pt1 0.01949(10) 0.01748(11) 0.02349(11) -0.00701(7) -0.00238(6) -0.00098(6)
Cu1 0.0332(3) 0.0243(3) 0.0346(3) -0.0142(3) -0.0006(2) -0.0025(2)
N1 0.0203(17) 0.022(2) 0.0226(18) -0.0080(15) -0.0037(14) -0.0024(15)
N2 0.0228(17) 0.022(2) 0.0233(18) -0.0086(16) -0.0045(14) -0.0038(15)
N3 0.0280(19) 0.0183(19) 0.0245(19) -0.0030(16) -0.0056(15) -0.0018(15)
N9 0.0196(17) 0.022(2) 0.0209(17) -0.0078(15) -0.0013(14) -0.0034(14)
N29 0.035(2) 0.034(3) 0.039(2) -0.010(2) 0.0060(19) 0.003(2)
N32 0.034(2) 0.026(2) 0.039(2) -0.0140(19) -0.0073(18) -0.0025(18)
C4 0.022(2) 0.023(2) 0.027(2) -0.0059(19) -0.0038(17) -0.0025(17)
C5 0.021(2) 0.018(2) 0.027(2) -0.0069(18) -0.0052(17) -0.0004(17)
C6 0.023(2) 0.023(2) 0.027(2) -0.0112(19) -0.0044(17) 0.0013(17)
C7 0.0189(19) 0.019(2) 0.029(2) -0.0096(18) -0.0003(16) -0.0009(16)
C8 0.024(2) 0.023(2) 0.026(2) -0.0114(19) -0.0002(17) 0.0002(17)
C10 0.031(2) 0.022(2) 0.020(2) -0.0078(18) -0.0012(17) 0.0012(18)
C11 0.039(3) 0.029(3) 0.034(3) -0.014(2) -0.007(2) 0.002(2)
C12 0.058(4) 0.040(3) 0.035(3) -0.015(3) -0.023(3) 0.011(3)
C13 0.085(5) 0.043(4) 0.026(3) -0.010(3) -0.011(3) 0.020(3)
C14 0.067(4) 0.033(3) 0.029(3) -0.007(2) 0.015(3) 0.000(3)
C15 0.042(3) 0.026(3) 0.032(3) -0.008(2) 0.010(2) 0.002(2)
C16 0.032(3) 0.050(4) 0.053(4) -0.010(3) 0.008(3) -0.010(3)
C17 0.032(3) 0.042(4) 0.059(4) -0.011(3) -0.017(3) -0.004(2)
C18 0.040(3) 0.025(3) 0.032(2) -0.013(2) -0.009(2) 0.005(2)
C19 0.058(3) 0.019(3) 0.033(3) -0.011(2) -0.007(2) 0.002(2)
C20 0.050(3) 0.028(3) 0.031(3) -0.010(2) -0.010(2) 0.005(2)
C21 0.035(2) 0.020(2) 0.026(2) -0.0075(19) -0.0071(19) 0.0012(19)
C22 0.038(3) 0.028(3) 0.028(2) -0.009(2) -0.001(2) -0.003(2)
C23 0.050(3) 0.029(3) 0.036(3) -0.010(2) 0.007(2) -0.008(2)
C24 0.074(4) 0.034(3) 0.022(2) -0.008(2) -0.005(2) -0.002(3)
C25 0.056(3) 0.033(3) 0.031(3) -0.011(2) -0.015(2) 0.001(3)
C26 0.034(2) 0.021(2) 0.032(2) -0.012(2) -0.010(2) 0.0020(19)
C27 0.033(3) 0.044(3) 0.042(3) -0.019(3) -0.013(2) 0.003(2)
C28 0.035(3) 0.041(3) 0.045(3) -0.009(3) -0.004(2) -0.014(2)
C30 0.040(3) 0.026(3) 0.030(2) -0.005(2) -0.002(2) 0.005(2)
C31 0.034(3) 0.046(4) 0.043(3) -0.009(3) 0.005(2) 0.007(3)
C33 0.029(2) 0.034(3) 0.043(3) -0.016(2) -0.008(2) 0.000(2)
C34 0.041(3) 0.036(4) 0.092(5) -0.021(4) -0.022(3) -0.010(3)
C35 0.025(2) 0.017(2) 0.024(2) -0.0037(17) -0.0070(17) 0.0024(17)
C36 0.028(2) 0.031(3) 0.034(3) -0.015(2) -0.001(2) -0.005(2)
C37 0.046(3) 0.028(3) 0.044(3) -0.015(2) -0.008(2) -0.004(2)
C38 0.061(4) 0.027(3) 0.039(3) -0.019(2) -0.012(3) 0.007(3)
C39 0.039(3) 0.037(3) 0.039(3) -0.015(2) 0.002(2) 0.008(2)
C40 0.026(2) 0.031(3) 0.034(2) -0.011(2) 0.0008(19) -0.002(2)
C41 0.037(2) 0.022(2) 0.026(2) -0.0078(19) -0.0109(19) 0.006(2)
C42 0.034(3) 0.034(3) 0.032(3) -0.002(2) 0.003(2) 0.001(2)
C43 0.057(4) 0.035(3) 0.034(3) 0.002(2) 0.006(3) 0.007(3)
C44 0.084(5) 0.042(4) 0.038(3) -0.009(3) -0.021(3) 0.024(4)
C45 0.069(5) 0.047(4) 0.065(4) -0.019(3) -0.043(4) 0.017(4)
C46 0.056(4) 0.032(3) 0.054(4) -0.009(3) -0.028(3) 0.003(3)
N47 0.087(5) 0.077(6) 0.077(5) -0.034(4) 0.002(4) -0.014(4)
C48 0.065(5) 0.070(6) 0.054(4) -0.021(4) 0.011(4) 0.006(4)
C49 0.167(13) 0.093(9) 0.101(9) -0.013(7) 0.040(8) 0.059(9)
N50 0.069(5) 0.075(6) 0.094(6) 0.002(5) 0.004(4) -0.015(4)
C51 0.040(3) 0.047(4) 0.075(5) -0.018(4) -0.016(3) 0.002(3)
C52 0.048(4) 0.083(7) 0.099(7) -0.040(6) 0.010(4) -0.012(4)

loop_
_atom_type_symbol
_atom_type_description
_atom_type_scat_dispersion_real
_atom_type_scat_dispersion_imag
_atom_type_scat_source
C C .0033 .0016 'International Tables Vol C Tables 4.2.6.8 and 6.1.1.4'
H H .0000 .0000 'International Tables Vol C Tables 4.2.6.8 and 6.1.1.4'
Cu Cu .3201 1.2651 'International Tables Vol C Tables 4.2.6.8 and 6.1.1.4'
N N .0061 .0033 'International Tables Vol C Tables 4.2.6.8 and 6.1.1.4'
Pt Pt -1.7033 8.3905 'International Tables Vol C Tables 4.2.6.8 and 6.1.1.4'

loop_
_geom_angle_atom_site_label_1
_geom_angle_atom_site_label_2
_geom_angle_atom_site_label_3
_geom_angle
C35 Pt1 C41 88.07(19)
C35 Pt1 N1 99.25(16)
C41 Pt1 N1 172.33(17)
C35 Pt1 N9 175.67(15)
C41 Pt1 N9 96.15(17)
N1 Pt1 N9 76.59(15)
N32 Cu1 N29 112.5(2)
N32 Cu1 N2 120.31(17)
N29 Cu1 N2 119.34(18)
N32 Cu1 N3 119.95(17)
N29 Cu1 N3 99.57(18)
N2 Cu1 N3 78.84(16)
N2 N1 C7 109.0(4)
N2 N1 Pt1 136.1(3)
C7 N1 Pt1 114.6(3)
N1 N2 C5 107.6(4)
N1 N2 Cu1 138.3(3)
C5 N2 Cu1 113.8(3)
C4 N3 C21 119.0(4)
C4 N3 Cu1 114.2(3)
C21 N3 Cu1 126.6(3)
C8 N9 C10 118.9(4)
C8 N9 Pt1 117.5(3)
C10 N9 Pt1 123.5(3)
C30 N29 Cu1 170.7(5)
C33 N32 Cu1 172.2(5)
N3 C4 C5 116.3(4)
N3 C4 C20 124.0(4)
C5 C4 C20 119.6(4)
N2 C5 C6 110.2(4)
N2 C5 C4 116.8(4)
C6 C5 C4 132.8(4)
C7 C6 C5 103.3(4)
C7 C6 C19 127.6(4)
C5 C6 C19 129.0(4)
N1 C7 C6 109.8(4)
N1 C7 C8 115.4(4)
C6 C7 C8 134.8(4)
N9 C8 C7 115.8(4)
N9 C8 C18 123.7(4)
C7 C8 C18 120.5(4)
C11 C10 C15 122.8(5)
C11 C10 N9 119.6(4)
C15 C10 N9 117.5(4)
C10 C11 C12 117.2(5)
C10 C11 C17 121.0(5)
C12 C11 C17 121.8(5)
C13 C12 C11 121.3(6)
C14 C13 C12 120.4(5)
C13 C14 C15 121.1(6)
C10 C15 C14 117.2(6)
C10 C15 C16 120.7(5)
C14 C15 C16 122.2(5)
C22 C21 C26 120.6(5)
C22 C21 N3 120.0(4)
C26 C21 N3 119.3(4)
C23 C22 C21 119.2(5)
C23 C22 C28 119.7(5)
C21 C22 C28 121.1(5)
C24 C23 C22 120.9(5)
C25 C24 C23 119.5(5)
C24 C25 C26 121.4(5)
C25 C26 C21 118.3(5)
C25 C26 C27 121.3(5)
C21 C26 C27 120.4(5)
N29 C30 C31 178.2(6)
N32 C33 C34 179.4(6)
C40 C35 C36 114.2(4)
C40 C35 Pt1 122.3(4)
C36 C35 Pt1 123.5(4)
C37 C36 C35 122.6(5)
C38 C37 C36 121.1(5)
C37 C38 C39 118.4(5)
C40 C39 C38 120.5(5)
C39 C40 C35 123.2(5)
C46 C41 C42 115.7(5)
C46 C41 Pt1 120.7(4)
C42 C41 Pt1 123.6(4)
C43 C42 C41 122.4(6)
C42 C43 C44 119.9(6)
C45 C44 C43 119.1(6)
C44 C45 C46 120.3(6)
C41 C46 C45 122.5(6)
N47 C48 C49 178.0(12)
N50 C51 C52 178.5(9)

loop_
_geom_bond_atom_site_label_1
_geom_bond_atom_site_label_2
_geom_bond_distance
Pt1 C35 1.989(5)
Pt1 C41 2.022(5)
Pt1 N1 2.106(4)
Pt1 N9 2.112(4)
Cu1 N32 1.952(4)
Cu1 N29 1.999(5)
Cu1 N2 2.041(4)
Cu1 N3 2.142(4)
N1 N2 1.325(5)
N1 C7 1.375(6)
N2 C5 1.378(6)
N3 C4 1.289(6)
N3 C21 1.427(6)
N9 C8 1.291(6)
N9 C10 1.454(5)
N29 C30 1.141(7)
N32 C33 1.130(7)
C4 C5 1.463(6)
C4 C20 1.504(7)
C5 C6 1.402(6)
C6 C7 1.392(7)
C6 C19 1.502(7)
C7 C8 1.460(6)
C8 C18 1.502(7)
C10 C11 1.393(7)
C10 C15 1.394(7)
C11 C12 1.394(7)
C11 C17 1.496(8)
C12 C13 1.379(10)
C13 C14 1.363(10)
C14 C15 1.406(8)
C15 C16 1.505(8)
C21 C22 1.395(7)
C21 C26 1.402(7)
C22 C23 1.385(7)
C22 C28 1.520(7)
C23 C24 1.383(9)
C24 C25 1.378(9)
C25 C26 1.393(7)
C26 C27 1.507(8)
C30 C31 1.454(7)
C33 C34 1.457(8)
C35 C40 1.406(7)
C35 C36 1.427(7)
C36 C37 1.388(8)
C37 C38 1.373(9)
C38 C39 1.395(8)
C39 C40 1.388(8)
C41 C46 1.384(8)
C41 C42 1.403(8)
C42 C43 1.388(8)
C43 C44 1.390(10)
C44 C45 1.364(11)
C45 C46 1.401(9)
N47 C48 1.107(11)
C48 C49 1.438(14)
N50 C51 1.133(10)
C51 C52 1.449(11)

loop_
_geom_torsion_atom_site_label_1
_geom_torsion_atom_site_label_2
_geom_torsion_atom_site_label_3
_geom_torsion_atom_site_label_4
_geom_torsion
C35 Pt1 N1 N2 -6.7(4)
C41 Pt1 N1 N2 155.7(12)
N9 Pt1 N1 N2 174.5(4)
C35 Pt1 N1 C7 -179.3(3)
C41 Pt1 N1 C7 -16.9(14)
N9 Pt1 N1 C7 2.0(3)
C7 N1 N2 C5 -1.9(5)
Pt1 N1 N2 C5 -174.8(3)
C7 N1 N2 Cu1 171.7(3)
Pt1 N1 N2 Cu1 -1.2(7)
N32 Cu1 N2 N1 66.7(5)
N29 Cu1 N2 N1 -80.2(5)
N3 Cu1 N2 N1 -175.0(5)
N32 Cu1 N2 C5 -120.0(3)
N29 Cu1 N2 C5 93.1(3)
N3 Cu1 N2 C5 -1.7(3)
N32 Cu1 N3 C4 119.2(3)
N29 Cu1 N3 C4 -117.7(3)
N2 Cu1 N3 C4 0.5(3)
N32 Cu1 N3 C21 -67.4(4)
N29 Cu1 N3 C21 55.7(4)
N2 Cu1 N3 C21 174.0(4)
C35 Pt1 N9 C8 -16(2)
C41 Pt1 N9 C8 177.9(4)
N1 Pt1 N9 C8 0.4(3)
C35 Pt1 N9 C10 161(2)
C41 Pt1 N9 C10 -5.4(4)
N1 Pt1 N9 C10 177.1(4)
N32 Cu1 N29 C30 142(3)
N2 Cu1 N29 C30 -69(3)
N3 Cu1 N29 C30 14(3)
N29 Cu1 N32 C33 73(4)
N2 Cu1 N32 C33 -76(4)
N3 Cu1 N32 C33 -170(3)
C21 N3 C4 C5 -173.3(4)
Cu1 N3 C4 C5 0.7(5)
C21 N3 C4 C20 6.3(7)
Cu1 N3 C4 C20 -179.8(4)
N1 N2 C5 C6 1.7(5)
Cu1 N2 C5 C6 -173.6(3)
N1 N2 C5 C4 177.9(4)
Cu1 N2 C5 C4 2.6(5)
N3 C4 C5 N2 -2.2(6)
C20 C4 C5 N2 178.3(4)
N3 C4 C5 C6 173.0(5)
C20 C4 C5 C6 -6.6(8)
N2 C5 C6 C7 -0.9(5)
C4 C5 C6 C7 -176.2(5)
N2 C5 C6 C19 176.5(5)
C4 C5 C6 C19 1.2(9)
N2 N1 C7 C6 1.4(5)
Pt1 N1 C7 C6 176.0(3)
N2 N1 C7 C8 -178.4(4)
Pt1 N1 C7 C8 -3.8(5)
C5 C6 C7 N1 -0.3(5)
C19 C6 C7 N1 -177.7(5)
C5 C6 C7 C8 179.5(5)
C19 C6 C7 C8 2.0(9)
C10 N9 C8 C7 -179.4(4)
Pt1 N9 C8 C7 -2.5(5)
C10 N9 C8 C18 0.5(7)
Pt1 N9 C8 C18 177.4(4)
N1 C7 C8 N9 4.2(6)
C6 C7 C8 N9 -175.5(5)
N1 C7 C8 C18 -175.7(4)
C6 C7 C8 C18 4.6(8)
C8 N9 C10 C11 -86.0(6)
Pt1 N9 C10 C11 97.3(5)
C8 N9 C10 C15 94.1(6)
Pt1 N9 C10 C15 -82.6(5)
C15 C10 C11 C12 0.4(8)
N9 C10 C11 C12 -179.5(5)
C15 C10 C11 C17 -179.1(5)
N9 C10 C11 C17 1.0(8)
C10 C11 C12 C13 -0.4(9)
C17 C11 C12 C13 179.0(6)
C11 C12 C13 C14 0.4(10)
C12 C13 C14 C15 -0.3(10)
C11 C10 C15 C14 -0.3(8)
N9 C10 C15 C14 179.6(5)
C11 C10 C15 C16 179.1(5)
N9 C10 C15 C16 -1.0(8)
C13 C14 C15 C10 0.2(9)
C13 C14 C15 C16 -179.2(6)
C4 N3 C21 C22 80.2(6)
Cu1 N3 C21 C22 -92.9(5)
C4 N3 C21 C26 -103.6(5)
Cu1 N3 C21 C26 83.3(5)
C26 C21 C22 C23 2.3(8)
N3 C21 C22 C23 178.5(5)
C26 C21 C22 C28 -179.6(5)
N3 C21 C22 C28 -3.5(8)
C21 C22 C23 C24 -0.4(9)
C28 C22 C23 C24 -178.5(6)
C22 C23 C24 C25 -1.2(10)
C23 C24 C25 C26 0.9(10)
C24 C25 C26 C21 0.9(9)
C24 C25 C26 C27 -180.0(6)
C22 C21 C26 C25 -2.6(8)
N3 C21 C26 C25 -178.7(5)
C22 C21 C26 C27 178.3(5)
N3 C21 C26 C27 2.1(7)
Cu1 N29 C30 C31 26(22)
Cu1 N32 C33 C34 -54(66)
C41 Pt1 C35 C40 -110.2(4)
N1 Pt1 C35 C40 67.5(4)
N9 Pt1 C35 C40 83(2)
C41 Pt1 C35 C36 70.5(4)
N1 Pt1 C35 C36 -111.8(4)
N9 Pt1 C35 C36 -96(2)
C40 C35 C36 C37 2.4(7)
Pt1 C35 C36 C37 -178.2(4)
C35 C36 C37 C38 -1.3(9)
C36 C37 C38 C39 0.0(9)
C37 C38 C39 C40 0.1(9)
C38 C39 C40 C35 1.2(9)
C36 C35 C40 C39 -2.4(7)
Pt1 C35 C40 C39 178.2(4)
C35 Pt1 C41 C46 112.0(5)
N1 Pt1 C41 C46 -50.6(15)
N9 Pt1 C41 C46 -69.0(5)
C35 Pt1 C41 C42 -69.5(5)
N1 Pt1 C41 C42 127.9(12)
N9 Pt1 C41 C42 109.5(4)
C46 C41 C42 C43 -1.3(8)
Pt1 C41 C42 C43 -179.9(5)
C41 C42 C43 C44 0.7(10)
C42 C43 C44 C45 -0.4(10)
C43 C44 C45 C46 0.7(11)
C42 C41 C46 C45 1.7(10)
Pt1 C41 C46 C45 -179.7(6)
C44 C45 C46 C41 -1.4(12)
